data_7151098
loop_
_publ_author_name
'Aumann, Kylee M.'
'Scammells, Peter J.'
'White, Jonathan M.'
'Schiesser, Carl H.'

_publ_section_title
;
 On the stability of 2-aminoselenophene-3-carboxylates: potential
 dual-acting selenium-containing allosteric enhancers of A1 adenosine
 receptor binding.
;
_journal_issue 8
_journal_name_full 'Organic &amp; biomolecular chemistry'
_journal_page_first 1276
_journal_page_last 1281
_journal_paper_doi 10.1039/B700812K
_journal_volume 5
_journal_year 2007
_chemical_formula_sum 'C18 H19 N O3 Se'
_chemical_formula_weight 376.30
_chemical_name_systematic
;
?
;
_space_group_IT_number 14
_symmetry_cell_setting monoclinic
_symmetry_space_group_name_Hall '-P 2ybc'
_symmetry_space_group_name_H-M 'P 1 21/c 1'
_atom_sites_solution_hydrogens geom
_atom_sites_solution_primary direct
_atom_sites_solution_secondary difmap
_audit_creation_method SHELXL-97
_cell_angle_alpha 90.00
_cell_angle_beta 93.498(2)
_cell_angle_gamma 90.00
_cell_formula_units_Z 4
_cell_length_a 8.0161(9)
_cell_length_b 10.6336(13)
_cell_length_c 18.746(2)
_cell_measurement_reflns_used 4731
_cell_measurement_temperature 130(2)
_cell_measurement_theta_max 27.53
_cell_measurement_theta_min 2.55
_cell_volume 1594.9(3)
_computing_cell_refinement 'Bruker SMART'
_computing_data_collection 'Bruker SMART'
_computing_data_reduction 'Bruker SAINT'
_computing_molecular_graphics 'Bruker SHELXTL'
_computing_publication_material 'Bruker SHELXTL'
_computing_structure_refinement 'Bruker SHELXTL'
_computing_structure_solution 'Bruker SHELXTL'
_diffrn_ambient_temperature 130(2)
_diffrn_measured_fraction_theta_full 0.984
_diffrn_measured_fraction_theta_max 0.984
_diffrn_measurement_device_type 'CCD area detector'
_diffrn_measurement_method 'phi and omega scans'
_diffrn_radiation_monochromator graphite
_diffrn_radiation_source 'fine-focus sealed tube'
_diffrn_radiation_type MoK\a
_diffrn_radiation_wavelength 0.71073
_diffrn_reflns_av_R_equivalents 0.0286
_diffrn_reflns_av_sigmaI/netI 0.0312
_diffrn_reflns_limit_h_max 10
_diffrn_reflns_limit_h_min -8
_diffrn_reflns_limit_k_max 13
_diffrn_reflns_limit_k_min -7
_diffrn_reflns_limit_l_max 22
_diffrn_reflns_limit_l_min -24
_diffrn_reflns_number 9581
_diffrn_reflns_theta_full 27.56
_diffrn_reflns_theta_max 27.56
_diffrn_reflns_theta_min 2.18
_exptl_absorpt_coefficient_mu 2.369
_exptl_absorpt_correction_T_max 1.00
_exptl_absorpt_correction_T_min 0.73
_exptl_absorpt_correction_type multi-scan
_exptl_absorpt_process_details SADABS
_exptl_crystal_colour yellow
_exptl_crystal_density_diffrn 1.567
_exptl_crystal_density_method 'not measured'
_exptl_crystal_description hexagonal
_exptl_crystal_F_000 768
_exptl_crystal_size_max 0.50
_exptl_crystal_size_mid 0.50
_exptl_crystal_size_min 0.50
_refine_diff_density_max 0.809
_refine_diff_density_min -0.471
_refine_diff_density_rms 0.074
_refine_ls_extinction_method none
_refine_ls_goodness_of_fit_ref 1.057
_refine_ls_hydrogen_treatment mixed
_refine_ls_matrix_type full
_refine_ls_number_parameters 248
_refine_ls_number_reflns 3629
_refine_ls_number_restraints 0
_refine_ls_restrained_S_all 1.057
_refine_ls_R_factor_all 0.0357
_refine_ls_R_factor_gt 0.0304
_refine_ls_shift/su_max 0.001
_refine_ls_shift/su_mean 0.000
_refine_ls_structure_factor_coef Fsqd
_refine_ls_weighting_details 'calc w=1/[\s^2^(Fo^2^)+(0.0539P)^2^+0.0984P] where P=(Fo^2^+2Fc^2^)/3'
_refine_ls_weighting_scheme calc
_refine_ls_wR_factor_gt 0.0803
_refine_ls_wR_factor_ref 0.0831
_reflns_number_gt 3177
_reflns_number_total 3629
_reflns_threshold_expression >2sigma(I)
_cod_data_source_file B700812K.txt
_cod_data_source_block jmwka1lt
_cod_depositor_comments
;
The following automatic conversions were performed:
'_symmetry_cell_setting' value 'Monoclinic' changed to 'monoclinic'
according to '/home/saulius/struct/CIF-dictionaries/cif_core.dic'
dictionary named 'cif_core.dic' version 2.4.1 from
2010-06-29.

'_exptl_absorpt_correction_type' value 'multiscan' changed to
'multi-scan' according to
'/home/saulius/struct/CIF-dictionaries/cif_core.dic' dictionary named
'cif_core.dic' version 2.4.1 from 2010-06-29.

Automatic conversion script
Id: cif_fix_enum 1527 2010-12-29 10:47:43Z saulius 
;
_cod_original_sg_symbol_H-M 'P2(1)/c '
_cod_database_code 7151098

loop_
_symmetry_equiv_pos_as_xyz
'x, y, z'
'-x, y+1/2, -z+1/2'
'-x, -y, -z'
'x, -y-1/2, z-1/2'

loop_
_atom_site_label
_atom_site_type_symbol
_atom_site_fract_x
_atom_site_fract_y
_atom_site_fract_z
_atom_site_U_iso_or_equiv
_atom_site_adp_type
_atom_site_occupancy
_atom_site_symmetry_multiplicity
_atom_site_calc_flag
_atom_site_refinement_flags
_atom_site_disorder_assembly
_atom_site_disorder_group
C6' C 0.0294(12) 1.1267(7) 0.2264(4) 0.036(2) Uani 0.368(10) 1 d P A 1
H6'1 H 0.1282 1.1757 0.2403 0.044 Uiso 0.368(10) 1 calc PR A 1
H6'2 H -0.0424 1.1260 0.2662 0.044 Uiso 0.368(10) 1 calc PR A 1
C5' C -0.0611(12) 1.1863(8) 0.1629(4) 0.0310(17) Uani 0.368(10) 1 d P A 1
H5'1 H -0.1044 1.2674 0.1765 0.037 Uiso 0.368(10) 1 calc PR A 1
H5'2 H -0.1551 1.1338 0.1469 0.037 Uiso 0.368(10) 1 calc PR A 1
C6 C -0.0576(7) 1.1014(4) 0.2078(2) 0.0315(11) Uani 0.632(10) 1 d P A 2
H6A H -0.1557 1.0724 0.1797 0.038 Uiso 0.632(10) 1 calc PR A 2
H6B H -0.0900 1.1176 0.2560 0.038 Uiso 0.632(10) 1 calc PR A 2
C5 C 0.0061(7) 1.2222(4) 0.1757(2) 0.0321(10) Uani 0.632(10) 1 d P A 2
H5A H -0.0807 1.2858 0.1761 0.038 Uiso 0.632(10) 1 calc PR A 2
H5B H 0.1016 1.2524 0.2051 0.038 Uiso 0.632(10) 1 calc PR A 2
C1 C 0.2847(2) 0.92572(16) 0.02340(9) 0.0238(3) Uani 1 1 d . A .
C2 C 0.2201(2) 1.04566(16) 0.02216(9) 0.0233(3) Uani 1 1 d . . .
C3 C 0.1423(2) 1.08075(16) 0.08741(9) 0.0239(3) Uani 1 1 d . A .
C8 C 0.1487(2) 0.98986(17) 0.13750(9) 0.0281(4) Uani 1 1 d . A .
C7 C 0.0780(3) 0.9982(2) 0.20979(11) 0.0361(5) Uani 1 1 d . . .
C4 C 0.0565(2) 1.20433(19) 0.10011(10) 0.0291(4) Uani 1 1 d . . .
C9 C 0.2366(2) 1.12363(17) -0.04147(9) 0.0244(3) Uani 1 1 d . . .
C10 C 0.1935(3) 1.32145(18) -0.09654(10) 0.0347(4) Uani 1 1 d . . .
H10A H 0.1371 1.2846 -0.1388 0.042 Uiso 1 1 calc R . .
H10B H 0.3102 1.3339 -0.1056 0.042 Uiso 1 1 calc R . .
C11 C 0.1139(3) 1.44393(19) -0.07893(12) 0.0446(5) Uani 1 1 d . . .
H11A H -0.0012 1.4301 -0.0699 0.067 Uiso 1 1 calc R . .
H11B H 0.1207 1.5008 -0.1184 0.067 Uiso 1 1 calc R . .
H11C H 0.1712 1.4795 -0.0372 0.067 Uiso 1 1 calc R . .
C12 C 0.4163(2) 0.74983(17) -0.03320(10) 0.0283(4) Uani 1 1 d . . .
C13 C 0.4834(2) 0.70568(18) -0.10132(9) 0.0272(4) Uani 1 1 d . . .
C14 C 0.5371(2) 0.58163(18) -0.10363(10) 0.0326(4) Uani 1 1 d . . .
H14 H 0.5337 0.5311 -0.0633 0.039 Uiso 1 1 calc R . .
C15 C 0.5958(3) 0.53295(19) -0.16611(11) 0.0380(5) Uani 1 1 d . . .
H15 H 0.6335 0.4503 -0.1671 0.046 Uiso 1 1 calc R . .
C16 C 0.5985(3) 0.6060(2) -0.22631(11) 0.0367(4) Uani 1 1 d . . .
H16 H 0.6352 0.5723 -0.2684 0.044 Uiso 1 1 calc R . .
C17 C 0.5466(2) 0.7296(2) -0.22428(10) 0.0349(4) Uani 1 1 d . . .
H17 H 0.5490 0.7792 -0.2651 0.042 Uiso 1 1 calc R . .
C18 C 0.4910(2) 0.78024(19) -0.16191(10) 0.0317(4) Uani 1 1 d . . .
H18 H 0.4587 0.8642 -0.1606 0.038 Uiso 1 1 calc R . .
N1 N 0.3641(2) 0.87124(15) -0.03191(8) 0.0257(3) Uani 1 1 d . . .
O1 O 0.40489(19) 0.68107(13) 0.01876(7) 0.0366(3) Uani 1 1 d . . .
O2 O 0.29961(17) 1.08795(12) -0.09574(6) 0.0297(3) Uani 1 1 d . . .
O3 O 0.17842(17) 1.23995(12) -0.03530(6) 0.0301(3) Uani 1 1 d . . .
Se Se 0.25570(2) 0.843264(17) 0.108982(9) 0.02972(9) Uani 1 1 d . . .
H1 H 0.369(3) 0.921(2) -0.0668(12) 0.033(6) Uiso 1 1 d . . .
H4B H 0.131(3) 1.279(2) 0.0928(12) 0.040(6) Uiso 1 1 d . . .
H4A H -0.035(3) 1.220(2) 0.0617(12) 0.035(6) Uiso 1 1 d . . .
H7B H 0.010(3) 0.926(3) 0.2148(15) 0.062(8) Uiso 1 1 d . . .
H7A H 0.157(4) 0.996(2) 0.2411(15) 0.065(9) Uiso 1 1 d . . .

loop_
_atom_site_aniso_label
_atom_site_aniso_U_11
_atom_site_aniso_U_22
_atom_site_aniso_U_33
_atom_site_aniso_U_23
_atom_site_aniso_U_13
_atom_site_aniso_U_12
C6' 0.040(5) 0.044(3) 0.025(3) -0.005(2) 0.008(3) -0.008(3)
C5' 0.030(4) 0.035(4) 0.028(3) -0.007(3) 0.003(3) 0.000(3)
C6 0.032(2) 0.0392(19) 0.0239(16) -0.0067(14) 0.0083(15) -0.0067(16)
C5 0.035(2) 0.030(2) 0.0316(19) -0.0049(15) 0.0105(16) -0.0047(17)
C1 0.0260(8) 0.0258(8) 0.0197(8) -0.0006(7) 0.0006(6) -0.0029(7)
C2 0.0257(8) 0.0247(8) 0.0194(8) -0.0010(6) 0.0018(6) -0.0032(7)
C3 0.0253(8) 0.0262(8) 0.0204(8) -0.0030(7) 0.0014(6) -0.0026(7)
C8 0.0320(9) 0.0319(10) 0.0205(8) -0.0017(7) 0.0037(7) 0.0008(7)
C7 0.0435(12) 0.0445(12) 0.0210(9) 0.0025(8) 0.0070(8) 0.0019(10)
C4 0.0332(10) 0.0287(10) 0.0258(9) -0.0026(8) 0.0047(8) 0.0024(8)
C9 0.0275(9) 0.0232(8) 0.0227(8) -0.0010(7) 0.0018(7) -0.0016(7)
C10 0.0528(12) 0.0264(9) 0.0262(9) 0.0071(7) 0.0125(9) 0.0041(9)
C11 0.0720(16) 0.0282(10) 0.0349(11) 0.0057(9) 0.0129(10) 0.0113(10)
C12 0.0318(9) 0.0274(9) 0.0255(9) -0.0005(7) 0.0012(7) 0.0011(7)
C13 0.0286(9) 0.0270(9) 0.0260(9) -0.0015(7) 0.0009(7) 0.0021(7)
C14 0.0400(11) 0.0263(9) 0.0318(10) -0.0014(8) 0.0047(8) 0.0007(8)
C15 0.0476(12) 0.0276(9) 0.0394(11) -0.0082(8) 0.0083(9) 0.0007(9)
C16 0.0390(11) 0.0415(11) 0.0303(10) -0.0125(9) 0.0069(8) -0.0004(9)
C17 0.0360(11) 0.0432(11) 0.0258(9) 0.0017(8) 0.0039(8) 0.0042(9)
C18 0.0354(10) 0.0307(10) 0.0293(9) 0.0028(8) 0.0041(8) 0.0082(8)
N1 0.0319(8) 0.0234(7) 0.0221(7) 0.0010(6) 0.0039(6) 0.0019(6)
O1 0.0538(9) 0.0287(7) 0.0284(7) 0.0057(5) 0.0105(6) 0.0086(6)
O2 0.0424(7) 0.0258(7) 0.0218(6) 0.0001(5) 0.0086(5) 0.0010(6)
O3 0.0453(8) 0.0226(6) 0.0235(6) 0.0027(5) 0.0106(5) 0.0029(5)
Se 0.03811(14) 0.02865(13) 0.02280(12) 0.00536(7) 0.00513(8) 0.00365(7)

loop_
_atom_type_symbol
_atom_type_description
_atom_type_scat_dispersion_real
_atom_type_scat_dispersion_imag
_atom_type_scat_source
C C 0.0033 0.0016 'International Tables Vol C Tables 4.2.6.8 and 6.1.1.4'
H H 0.0000 0.0000 'International Tables Vol C Tables 4.2.6.8 and 6.1.1.4'
N N 0.0061 0.0033 'International Tables Vol C Tables 4.2.6.8 and 6.1.1.4'
O O 0.0106 0.0060 'International Tables Vol C Tables 4.2.6.8 and 6.1.1.4'
Se Se -0.0929 2.2259 'International Tables Vol C Tables 4.2.6.8 and 6.1.1.4'

loop_
_geom_angle_atom_site_label_1
_geom_angle_atom_site_label_2
_geom_angle_atom_site_label_3
_geom_angle
_geom_angle_site_symmetry_1
_geom_angle_site_symmetry_3
_geom_angle_publ_flag
C7 C6' C5' 110.5(7) . . ?
C7 C6' H6'1 109.6 . . ?
C5' C6' H6'1 109.6 . . ?
C7 C6' H6'2 109.6 . . ?
C5' C6' H6'2 109.6 . . ?
H6'1 C6' H6'2 108.1 . . ?
C6' C5' C4 111.4(7) . . ?
C6' C5' H5'1 109.3 . . ?
C4 C5' H5'1 109.3 . . ?
C6' C5' H5'2 109.3 . . ?
C4 C5' H5'2 109.3 . . ?
H5'1 C5' H5'2 108.0 . . ?
C5 C6 C7 110.9(4) . . ?
C5 C6 H6A 109.5 . . ?
C7 C6 H6A 109.5 . . ?
C5 C6 H6B 109.5 . . ?
C7 C6 H6B 109.5 . . ?
H6A C6 H6B 108.0 . . ?
C4 C5 C6 112.4(4) . . ?
C4 C5 H5A 109.1 . . ?
C6 C5 H5A 109.1 . . ?
C4 C5 H5B 109.1 . . ?
C6 C5 H5B 109.1 . . ?
H5A C5 H5B 107.9 . . ?
C2 C1 N1 124.61(15) . . ?
C2 C1 Se 112.68(12) . . ?
N1 C1 Se 122.71(13) . . ?
C1 C2 C3 113.80(15) . . ?
C1 C2 C9 119.04(15) . . ?
C3 C2 C9 127.15(15) . . ?
C8 C3 C2 113.73(16) . . ?
C8 C3 C4 120.89(16) . . ?
C2 C3 C4 125.36(15) . . ?
C3 C8 C7 125.90(17) . . ?
C3 C8 Se 113.39(13) . . ?
C7 C8 Se 120.70(14) . . ?
C6' C7 C8 111.5(3) . . ?
C6' C7 C6 31.0(3) . . ?
C8 C7 C6 108.92(19) . . ?
C6' C7 H7B 125.0(17) . . ?
C8 C7 H7B 106.9(16) . . ?
C6 C7 H7B 99.8(17) . . ?
C6' C7 H7A 94.1(19) . . ?
C8 C7 H7A 108.8(19) . . ?
C6 C7 H7A 122.2(19) . . ?
H7B C7 H7A 109(2) . . ?
C3 C4 C5 114.1(2) . . ?
C3 C4 C5' 108.3(3) . . ?
C5 C4 C5' 25.9(2) . . ?
C3 C4 H4B 112.6(13) . . ?
C5 C4 H4B 102.9(13) . . ?
C5' C4 H4B 126.1(13) . . ?
C3 C4 H4A 110.4(13) . . ?
C5 C4 H4A 115.3(12) . . ?
C5' C4 H4A 96.6(13) . . ?
H4B C4 H4A 100.4(18) . . ?
O2 C9 O3 121.72(16) . . ?
O2 C9 C2 124.32(16) . . ?
O3 C9 C2 113.95(14) . . ?
O3 C10 C11 106.77(15) . . ?
O3 C10 H10A 110.4 . . ?
C11 C10 H10A 110.4 . . ?
O3 C10 H10B 110.4 . . ?
C11 C10 H10B 110.4 . . ?
H10A C10 H10B 108.6 . . ?
C10 C11 H11A 109.5 . . ?
C10 C11 H11B 109.5 . . ?
H11A C11 H11B 109.5 . . ?
C10 C11 H11C 109.5 . . ?
H11A C11 H11C 109.5 . . ?
H11B C11 H11C 109.5 . . ?
O1 C12 N1 121.00(17) . . ?
O1 C12 C13 122.74(17) . . ?
N1 C12 C13 116.24(16) . . ?
C14 C13 C18 119.18(17) . . ?
C14 C13 C12 117.01(16) . . ?
C18 C13 C12 123.79(17) . . ?
C15 C14 C13 120.11(18) . . ?
C15 C14 H14 119.9 . . ?
C13 C14 H14 119.9 . . ?
C16 C15 C14 120.42(19) . . ?
C16 C15 H15 119.8 . . ?
C14 C15 H15 119.8 . . ?
C15 C16 C17 119.78(17) . . ?
C15 C16 H16 120.1 . . ?
C17 C16 H16 120.1 . . ?
C16 C17 C18 120.46(18) . . ?
C16 C17 H17 119.8 . . ?
C18 C17 H17 119.8 . . ?
C17 C18 C13 120.00(19) . . ?
C17 C18 H18 120.0 . . ?
C13 C18 H18 120.0 . . ?
C12 N1 C1 124.78(16) . . ?
C12 N1 H1 123.5(15) . . ?
C1 N1 H1 111.5(14) . . ?
C9 O3 C10 116.15(14) . . ?
C1 Se C8 86.40(8) . . ?

loop_
_geom_bond_atom_site_label_1
_geom_bond_atom_site_label_2
_geom_bond_distance
_geom_bond_site_symmetry_2
_geom_bond_publ_flag
C6' C7 1.461(7) . ?
C6' C5' 1.496(12) . ?
C6' H6'1 0.9700 . ?
C6' H6'2 0.9700 . ?
C5' C4 1.564(7) . ?
C5' H5'1 0.9700 . ?
C5' H5'2 0.9700 . ?
C6 C5 1.521(7) . ?
C6 C7 1.544(4) . ?
C6 H6A 0.9700 . ?
C6 H6B 0.9700 . ?
C5 C4 1.509(4) . ?
C5 H5A 0.9700 . ?
C5 H5B 0.9700 . ?
C1 C2 1.376(2) . ?
C1 N1 1.377(2) . ?
C1 Se 1.8554(17) . ?
C2 C3 1.455(2) . ?
C2 C9 1.465(2) . ?
C3 C8 1.346(2) . ?
C3 C4 1.509(3) . ?
C8 C7 1.503(2) . ?
C8 Se 1.8728(18) . ?
C7 H7B 0.95(3) . ?
C7 H7A 0.83(3) . ?
C4 H4B 1.01(2) . ?
C4 H4A 1.01(2) . ?
C9 O2 1.223(2) . ?
C9 O3 1.329(2) . ?
C10 O3 1.449(2) . ?
C10 C11 1.496(3) . ?
C10 H10A 0.9700 . ?
C10 H10B 0.9700 . ?
C11 H11A 0.9600 . ?
C11 H11B 0.9600 . ?
C11 H11C 0.9600 . ?
C12 O1 1.226(2) . ?
C12 N1 1.358(2) . ?
C12 C13 1.492(2) . ?
C13 C14 1.389(3) . ?
C13 C18 1.389(3) . ?
C14 C15 1.389(3) . ?
C14 H14 0.9300 . ?
C15 C16 1.371(3) . ?
C15 H15 0.9300 . ?
C16 C17 1.380(3) . ?
C16 H16 0.9300 . ?
C17 C18 1.386(3) . ?
C17 H17 0.9300 . ?
C18 H18 0.9300 . ?
N1 H1 0.84(2) . ?
